data_7209957
loop_
_publ_author_name
'Bia\/lo\'nska, Agata'
'Ciunik, Zbigniew'

_publ_section_title
;
 Solid solutions of quasi-isomorphous diastereomeric salts -- kinetics
 versus thermodynamics
;
_journal_issue 28
_journal_name_full CrystEngComm
_journal_page_first 5681
_journal_paper_doi 10.1039/c3ce40512e
_journal_volume 15
_journal_year 2013
_chemical_absolute_configuration rm
_chemical_formula_moiety 'C23 H27 N2 O4, C10 H9 N2 O6, 3(H2 O)'
_chemical_formula_sum 'C33 H42 N4 O13'
_chemical_formula_weight 702.71
_chemical_melting_point 397
_chemical_name_systematic
;
brucinium N-(3-nitrobenzoyl)-D-serinate trihydrate
;
_space_group_IT_number 19
_symmetry_cell_setting orthorhombic
_symmetry_space_group_name_Hall 'P 2ac 2ab'
_symmetry_space_group_name_H-M 'P 21 21 21'
_atom_sites_solution_hydrogens geom
_atom_sites_solution_primary direct
_atom_sites_solution_secondary difmap
_audit_creation_method SHELXL-97
_cell_angle_alpha 90.00
_cell_angle_beta 90.00
_cell_angle_gamma 90.00
_cell_formula_units_Z 4
_cell_length_a 7.944(2)
_cell_length_b 12.520(3)
_cell_length_c 33.073(4)
_cell_measurement_reflns_used 7419
_cell_measurement_temperature 100(2)
_cell_measurement_theta_max 28.6833
_cell_measurement_theta_min 2.9444
_cell_volume 3289.4(12)
_computing_cell_refinement
;
CrysAlisPro, Agilent Technologies,
Version 1.171.36.21t (release 14-08-2012 CrysAlis171 .NET)
(compiled Aug 14 2012,18:12:40)
;
_computing_data_collection
;
CrysAlisPro, Agilent Technologies,
Version 1.171.36.21t (release 14-08-2012 CrysAlis171 .NET)
(compiled Aug 14 2012,18:12:40)
;
_computing_data_reduction
;
CrysAlisPro, Agilent Technologies,
Version 1.171.36.21t (release 14-08-2012 CrysAlis171 .NET)
(compiled Aug 14 2012,18:12:40)
;
_computing_structure_refinement
;
SHELXL-97 (Sheldrick, G. M. (2008). <i>Acta Cryst.</i> <b>A64</b>, 112-122.)
;
_computing_structure_solution
;
SIR2004 (Burla, M. C., Caliandro, R., Camalli, M., Carrozzini, B.,
Cascarano, G. L., De Caro, L., Giacovazzo, C., Polidori G.,
Spagna, R., J. Appl. Cryst. 2005. 38, 381-388.)
;
_diffrn_ambient_temperature 100(2)
_diffrn_measured_fraction_theta_full 0.974
_diffrn_measured_fraction_theta_max 0.974
_diffrn_measurement_device_type 'Xcalibur, Sapphire2'
_diffrn_measurement_method '\w scan'
_diffrn_radiation_monochromator graphite
_diffrn_radiation_source 'fine-focus sealed tube'
_diffrn_radiation_type MoK\a
_diffrn_radiation_wavelength 0.71073
_diffrn_reflns_av_R_equivalents 0.0309
_diffrn_reflns_av_sigmaI/netI 0.0501
_diffrn_reflns_limit_h_max 9
_diffrn_reflns_limit_h_min -10
_diffrn_reflns_limit_k_max 8
_diffrn_reflns_limit_k_min -15
_diffrn_reflns_limit_l_max 41
_diffrn_reflns_limit_l_min -41
_diffrn_reflns_number 15365
_diffrn_reflns_theta_full 27.00
_diffrn_reflns_theta_max 27.00
_diffrn_reflns_theta_min 2.95
_diffrn_standards_number 0
_exptl_absorpt_coefficient_mu 0.110
_exptl_absorpt_correction_type none
_exptl_crystal_colour colorless
_exptl_crystal_density_diffrn 1.419
_exptl_crystal_density_method 'not measured'
_exptl_crystal_description plate
_exptl_crystal_F_000 1488
_exptl_crystal_size_max 0.48
_exptl_crystal_size_mid 0.29
_exptl_crystal_size_min 0.04
_refine_diff_density_max 0.235
_refine_diff_density_min -0.189
_refine_diff_density_rms 0.041
_refine_ls_extinction_method none
_refine_ls_goodness_of_fit_ref 0.940
_refine_ls_hydrogen_treatment constr
_refine_ls_matrix_type full
_refine_ls_number_parameters 475
_refine_ls_number_reflns 6926
_refine_ls_number_restraints 18
_refine_ls_restrained_S_all 0.940
_refine_ls_R_factor_all 0.0514
_refine_ls_R_factor_gt 0.0353
_refine_ls_shift/su_max 0.001
_refine_ls_shift/su_mean 0.000
_refine_ls_structure_factor_coef Fsqd
_refine_ls_weighting_details 'calc w=1/[\s^2^(Fo^2^)+(0.0415P)^2^+0.0000P] where P=(Fo^2^+2Fc^2^)/3'
_refine_ls_weighting_scheme calc
_refine_ls_wR_factor_gt 0.0717
_refine_ls_wR_factor_ref 0.0758
_reflns_number_gt 5407
_reflns_number_total 6926
_reflns_threshold_expression >2sigma(I)
_cod_data_source_file c3ce40512e.txt
_cod_data_source_block b3nbds2
_cod_database_code 7209957

loop_
_symmetry_equiv_pos_as_xyz
'x, y, z'
'-x+1/2, -y, z+1/2'
'-x, y+1/2, -z+1/2'
'x+1/2, -y+1/2, -z'

loop_
_atom_site_label
_atom_site_type_symbol
_atom_site_fract_x
_atom_site_fract_y
_atom_site_fract_z
_atom_site_U_iso_or_equiv
_atom_site_adp_type
_atom_site_occupancy
_atom_site_symmetry_multiplicity
_atom_site_calc_flag
_atom_site_refinement_flags
_atom_site_disorder_assembly
_atom_site_disorder_group
O1 O 0.78325(17) 1.05677(9) 0.69561(4) 0.0244(3) Uani 1 1 d . . .
O2 O 0.63596(16) 0.47356(9) 0.83380(3) 0.0206(3) Uani 1 1 d . . .
O3 O 0.69243(16) 0.36424(9) 0.76843(3) 0.0199(3) Uani 1 1 d . . .
O4 O 0.70717(18) 0.86832(10) 0.81676(4) 0.0272(3) Uani 1 1 d . . .
N1 N 0.67921(19) 0.80471(11) 0.75285(4) 0.0170(3) Uani 1 1 d . . .
N2 N 0.7493(2) 0.72664(12) 0.61747(4) 0.0227(4) Uani 1 1 d . . .
H2A H 0.7466 0.6717 0.5995 0.027 Uiso 1 1 calc R . .
C1 C 0.6543(2) 0.64346(13) 0.79836(5) 0.0178(4) Uani 1 1 d . . .
H1A H 0.6383 0.6828 0.8219 0.021 Uiso 1 1 calc R . .
C2 C 0.6568(2) 0.53298(14) 0.79909(5) 0.0172(4) Uani 1 1 d . . .
C3 C 0.6841(2) 0.47327(13) 0.76363(5) 0.0173(4) Uani 1 1 d . . .
C4 C 0.7010(2) 0.52520(14) 0.72698(5) 0.0172(4) Uani 1 1 d . . .
H4A H 0.7154 0.4863 0.7033 0.021 Uiso 1 1 calc R . .
C5 C 0.6963(2) 0.63621(14) 0.72584(5) 0.0171(4) Uani 1 1 d . . .
C6 C 0.6765(2) 0.69372(13) 0.76116(5) 0.0166(4) Uani 1 1 d . . .
C7 C 0.6955(2) 0.70897(13) 0.68961(5) 0.0175(4) Uani 1 1 d . . .
C8 C 0.7159(2) 0.82203(14) 0.70925(5) 0.0171(4) Uani 1 1 d . . .
H8A H 0.6327 0.8711 0.6977 0.020 Uiso 1 1 calc R . .
C9 C 0.7166(2) 0.88309(14) 0.78011(5) 0.0198(4) Uani 1 1 d . . .
C10 C 0.7651(3) 0.98964(14) 0.76230(5) 0.0228(4) Uani 1 1 d . . .
H10A H 0.8278 1.0289 0.7826 0.027 Uiso 1 1 calc R . .
H10B H 0.6626 1.0293 0.7570 0.027 Uiso 1 1 calc R . .
C11 C 0.8705(2) 0.98811(14) 0.72310(5) 0.0196(4) Uani 1 1 d . . .
H11A H 0.9822 1.0180 0.7287 0.024 Uiso 1 1 calc R . .
C12 C 0.8764(3) 1.08107(15) 0.65935(6) 0.0302(5) Uani 1 1 d . . .
H12A H 0.9956 1.0835 0.6656 0.036 Uiso 1 1 calc R . .
H12B H 0.8433 1.1510 0.6496 0.036 Uiso 1 1 calc R . .
C13 C 0.8464(3) 0.99964(15) 0.62672(6) 0.0276(5) Uani 1 1 d . . .
H13A H 0.7948 1.0216 0.6029 0.033 Uiso 1 1 calc R . .
C14 C 0.8900(3) 0.89800(14) 0.63042(5) 0.0234(4) Uani 1 1 d . . .
C15 C 0.8497(3) 0.81592(16) 0.59858(5) 0.0270(5) Uani 1 1 d . . .
H15A H 0.9531 0.7878 0.5872 0.032 Uiso 1 1 calc R . .
H15B H 0.7853 0.8486 0.5770 0.032 Uiso 1 1 calc R . .
C16 C 0.5705(2) 0.75757(15) 0.62635(5) 0.0236(4) Uani 1 1 d . . .
H16A H 0.4960 0.7343 0.6048 0.028 Uiso 1 1 calc R . .
H16B H 0.5602 0.8343 0.6295 0.028 Uiso 1 1 calc R . .
C17 C 0.5297(2) 0.70075(15) 0.66551(5) 0.0198(4) Uani 1 1 d . . .
H17A H 0.4994 0.6268 0.6607 0.024 Uiso 1 1 calc R . .
H17B H 0.4381 0.7359 0.6797 0.024 Uiso 1 1 calc R . .
C18 C 0.8901(2) 0.87314(14) 0.70776(5) 0.0181(4) Uani 1 1 d . . .
H18A H 0.9570 0.8360 0.7283 0.022 Uiso 1 1 calc R . .
C19 C 0.9818(2) 0.85404(14) 0.66735(5) 0.0198(4) Uani 1 1 d . . .
H19A H 1.0941 0.8862 0.6688 0.024 Uiso 1 1 calc R . .
C20 C 0.9999(2) 0.73244(14) 0.66340(6) 0.0220(4) Uani 1 1 d . . .
H20A H 1.0731 0.7154 0.6408 0.026 Uiso 1 1 calc R . .
H20B H 1.0495 0.7033 0.6878 0.026 Uiso 1 1 calc R . .
C21 C 0.8276(2) 0.68424(14) 0.65663(5) 0.0190(4) Uani 1 1 d . . .
H21A H 0.8396 0.6066 0.6544 0.023 Uiso 1 1 calc R . .
C22 C 0.6194(3) 0.53254(15) 0.87080(5) 0.0258(4) Uani 1 1 d . . .
H22A H 0.6066 0.4837 0.8930 0.039 Uiso 1 1 calc R . .
H22B H 0.5224 0.5781 0.8692 0.039 Uiso 1 1 calc R . .
H22C H 0.7183 0.5753 0.8749 0.039 Uiso 1 1 calc R . .
C23 C 0.7228(3) 0.30271(14) 0.73254(5) 0.0227(4) Uani 1 1 d . . .
H23A H 0.7257 0.2282 0.7393 0.034 Uiso 1 1 calc R . .
H23B H 0.8287 0.3233 0.7209 0.034 Uiso 1 1 calc R . .
H23C H 0.6343 0.3155 0.7134 0.034 Uiso 1 1 calc R . .
O5 O 0.20779(17) -0.07791(11) 0.43593(4) 0.0298(3) Uani 1 1 d . . .
O6 O 0.48587(19) -0.04559(16) 0.43689(5) 0.0306(6) Uani 0.941(5) 1 d PU . .
O61 O 0.471(3) -0.096(2) 0.4534(8) 0.020(5) Uiso 0.059(5) 1 d PU . .
O7 O 0.3723(3) -0.15510(13) 0.52720(7) 0.0342(8) Uani 0.906(7) 1 d P A 1
H7A H 0.3326 -0.2108 0.5183 0.051 Uiso 0.906(7) 1 calc PR A 1
O71 O 0.291(3) -0.1414(16) 0.5480(8) 0.052(7) Uani 0.094(7) 1 d PU A 2
H71A H 0.2745 -0.1944 0.5341 0.078 Uiso 0.094(7) 1 calc PR A 2
O8 O 0.33835(17) 0.16976(11) 0.55048(4) 0.0276(3) Uani 1 1 d . A .
O9 O 0.6346(2) 0.41563(12) 0.63517(4) 0.0368(4) Uani 1 1 d . . .
O10 O 0.90478(19) 0.40452(12) 0.64216(4) 0.0375(4) Uani 1 1 d . . .
N3 N 0.4707(2) 0.06121(12) 0.50665(4) 0.0233(4) Uani 1 1 d . A .
H3A H 0.5651 0.0400 0.4968 0.028 Uiso 1 1 calc R . .
N4 N 0.7725(2) 0.38086(13) 0.62503(4) 0.0267(4) Uani 1 1 d . . .
C24 C 0.3427(3) -0.04185(15) 0.45192(6) 0.0250(4) Uani 1 1 d . A .
C25 C 0.3140(2) 0.01190(15) 0.49306(5) 0.0210(4) Uani 1 1 d . . .
H25A H 0.2278 0.0673 0.4901 0.025 Uiso 1 1 calc R A 1
C26 C 0.2529(4) -0.0712(2) 0.52270(8) 0.0257(7) Uani 0.906(7) 1 d PU A 1
H26A H 0.2333 -0.0378 0.5487 0.031 Uiso 0.906(7) 1 calc PR A 1
H26B H 0.1469 -0.1005 0.5133 0.031 Uiso 0.906(7) 1 calc PR A 1
C261 C 0.195(4) -0.053(3) 0.5324(10) 0.034(5) Uani 0.094(7) 1 d PU A 2
H26C H 0.1707 -0.0021 0.5539 0.041 Uiso 0.094(7) 1 calc PR A 2
H26D H 0.0883 -0.0781 0.5216 0.041 Uiso 0.094(7) 1 calc PR A 2
C27 C 0.4689(3) 0.13938(14) 0.53441(5) 0.0203(4) Uani 1 1 d . . .
C28 C 0.6354(2) 0.18637(14) 0.54640(5) 0.0186(4) Uani 1 1 d . A .
C29 C 0.6307(3) 0.26284(14) 0.57725(5) 0.0202(4) Uani 1 1 d . . .
H29A H 0.5285 0.2855 0.5880 0.024 Uiso 1 1 calc R A .
C30 C 0.7800(3) 0.30379(14) 0.59140(5) 0.0210(4) Uani 1 1 d . A .
C31 C 0.9358(3) 0.27364(15) 0.57646(6) 0.0242(5) Uani 1 1 d . . .
H31A H 1.0348 0.3017 0.5870 0.029 Uiso 1 1 calc R A .
C32 C 0.9388(3) 0.19989(15) 0.54509(5) 0.0243(4) Uani 1 1 d . A .
H32A H 1.0413 0.1791 0.5340 0.029 Uiso 1 1 calc R . .
C33 C 0.7907(2) 0.15703(14) 0.53010(5) 0.0212(4) Uani 1 1 d . . .
H33A H 0.7948 0.1082 0.5089 0.025 Uiso 1 1 calc R A .
O1W O 0.76377(17) 0.02510(10) 0.87765(4) 0.0302(3) Uani 1 1 d . . .
H11W H 0.8689 0.0225 0.8900 0.045 Uiso 1 1 d R . .
H12W H 0.7610 -0.0338 0.8593 0.045 Uiso 1 1 d R . .
O2W O 0.76865(19) 0.16498(11) 1.00276(4) 0.0383(4) Uani 1 1 d . . .
H21W H 0.7364 0.1150 0.9845 0.057 Uiso 1 1 d R . .
H22W H 0.8823 0.1636 1.0060 0.057 Uiso 1 1 d R . .
O3W O 0.61773(18) 0.01387(11) 0.95424(4) 0.0338(3) Uani 1 1 d . . .
H31W H 0.6586 0.0011 0.9252 0.051 Uiso 1 1 d R . .
H32W H 0.5035 0.0338 0.9489 0.051 Uiso 1 1 d R . .

loop_
_atom_site_aniso_label
_atom_site_aniso_U_11
_atom_site_aniso_U_22
_atom_site_aniso_U_33
_atom_site_aniso_U_23
_atom_site_aniso_U_13
_atom_site_aniso_U_12
O1 0.0294(8) 0.0174(6) 0.0263(7) 0.0020(5) -0.0001(6) 0.0042(6)
O2 0.0263(7) 0.0206(6) 0.0149(6) 0.0003(5) 0.0003(5) 0.0003(6)
O3 0.0258(8) 0.0156(6) 0.0184(6) -0.0022(5) 0.0004(5) 0.0008(6)
O4 0.0393(9) 0.0242(7) 0.0182(7) -0.0043(5) 0.0004(6) -0.0030(7)
N1 0.0213(9) 0.0153(7) 0.0146(7) -0.0032(6) 0.0009(6) -0.0006(7)
N2 0.0288(10) 0.0221(8) 0.0171(7) -0.0033(6) 0.0012(7) 0.0003(7)
C1 0.0178(10) 0.0189(9) 0.0168(8) -0.0054(7) 0.0018(7) 0.0006(8)
C2 0.0129(10) 0.0222(9) 0.0164(9) 0.0007(7) 0.0002(7) -0.0007(8)
C3 0.0143(10) 0.0149(9) 0.0226(9) -0.0013(7) -0.0024(7) -0.0022(8)
C4 0.0185(10) 0.0162(9) 0.0168(9) -0.0046(7) -0.0006(7) 0.0005(8)
C5 0.0144(10) 0.0184(9) 0.0185(9) -0.0007(7) -0.0005(7) -0.0016(8)
C6 0.0146(10) 0.0140(8) 0.0210(9) -0.0039(7) -0.0001(7) -0.0012(7)
C7 0.0199(10) 0.0154(9) 0.0171(9) -0.0023(7) 0.0009(7) 0.0003(8)
C8 0.0190(10) 0.0161(9) 0.0161(8) -0.0014(7) 0.0003(7) -0.0006(8)
C9 0.0166(10) 0.0190(9) 0.0240(10) -0.0061(7) 0.0006(8) -0.0001(8)
C10 0.0275(11) 0.0156(9) 0.0253(9) -0.0083(8) 0.0008(8) -0.0007(9)
C11 0.0166(10) 0.0170(9) 0.0253(9) -0.0019(8) -0.0026(8) -0.0021(8)
C12 0.0404(13) 0.0201(10) 0.0303(11) 0.0060(9) 0.0042(9) -0.0012(10)
C13 0.0330(12) 0.0270(10) 0.0228(10) 0.0061(8) 0.0028(9) -0.0010(10)
C14 0.0262(11) 0.0242(11) 0.0198(9) 0.0006(8) 0.0037(8) -0.0040(9)
C15 0.0336(12) 0.0265(10) 0.0210(9) 0.0030(8) 0.0032(8) -0.0018(10)
C16 0.0263(11) 0.0256(10) 0.0191(9) -0.0032(8) -0.0035(8) 0.0051(9)
C17 0.0214(11) 0.0188(9) 0.0190(9) -0.0047(8) -0.0009(8) -0.0010(8)
C18 0.0169(10) 0.0169(9) 0.0206(9) -0.0001(7) -0.0014(7) 0.0004(8)
C19 0.0177(10) 0.0198(9) 0.0220(9) 0.0011(8) 0.0032(8) -0.0020(8)
C20 0.0232(11) 0.0214(9) 0.0213(9) -0.0001(8) 0.0032(8) 0.0035(9)
C21 0.0236(11) 0.0160(9) 0.0174(9) 0.0014(7) 0.0016(7) 0.0032(8)
C22 0.0323(12) 0.0280(10) 0.0171(9) -0.0031(8) 0.0004(8) -0.0026(10)
C23 0.0277(11) 0.0182(9) 0.0222(9) -0.0038(8) 0.0022(8) -0.0004(9)
O5 0.0244(8) 0.0383(8) 0.0267(7) -0.0120(6) -0.0079(6) 0.0041(7)
O6 0.0262(9) 0.0387(12) 0.0269(9) -0.0074(9) 0.0087(7) -0.0056(7)
O7 0.0370(13) 0.0272(10) 0.0385(13) 0.0094(8) -0.0107(10) -0.0071(9)
O71 0.048(10) 0.056(9) 0.053(10) 0.005(7) -0.003(8) 0.002(8)
O8 0.0233(8) 0.0341(8) 0.0252(7) -0.0077(6) 0.0017(6) -0.0025(6)
O9 0.0367(10) 0.0419(9) 0.0318(8) -0.0161(7) 0.0021(7) 0.0015(8)
O10 0.0331(9) 0.0466(10) 0.0328(8) -0.0123(7) -0.0007(7) -0.0152(8)
N3 0.0201(9) 0.0235(9) 0.0263(8) -0.0053(7) -0.0027(7) -0.0007(7)
N4 0.0321(11) 0.0278(9) 0.0202(8) -0.0039(7) 0.0011(7) -0.0088(8)
C24 0.0284(12) 0.0234(10) 0.0232(10) -0.0018(8) -0.0051(8) 0.0031(9)
C25 0.0228(11) 0.0214(9) 0.0189(9) -0.0037(8) -0.0042(7) -0.0015(9)
C26 0.0282(18) 0.0309(15) 0.0181(14) -0.0018(10) -0.0018(10) -0.0058(13)
C261 0.032(10) 0.035(9) 0.035(9) 0.008(8) 0.006(8) -0.002(9)
C27 0.0247(11) 0.0199(9) 0.0163(9) 0.0050(8) -0.0023(8) -0.0018(9)
C28 0.0239(11) 0.0161(9) 0.0157(9) 0.0030(7) 0.0002(8) 0.0000(8)
C29 0.0245(11) 0.0199(9) 0.0162(9) 0.0006(8) 0.0022(8) 0.0005(8)
C30 0.0278(11) 0.0183(9) 0.0170(9) 0.0002(7) 0.0023(8) -0.0039(9)
C31 0.0226(11) 0.0271(11) 0.0228(10) 0.0045(8) 0.0002(8) -0.0073(9)
C32 0.0233(11) 0.0262(10) 0.0233(10) 0.0003(9) 0.0045(8) 0.0017(9)
C33 0.0258(11) 0.0192(9) 0.0187(9) -0.0024(7) 0.0014(8) -0.0021(9)
O1W 0.0282(8) 0.0330(7) 0.0295(7) -0.0081(6) -0.0044(6) 0.0033(7)
O2W 0.0374(9) 0.0375(8) 0.0399(8) -0.0049(7) 0.0049(7) 0.0077(7)
O3W 0.0341(9) 0.0411(8) 0.0263(7) 0.0032(7) 0.0021(6) 0.0069(7)

loop_
_atom_type_symbol
_atom_type_description
_atom_type_scat_dispersion_real
_atom_type_scat_dispersion_imag
_atom_type_scat_source
C C 0.0033 0.0016 'International Tables Vol C Tables 4.2.6.8 and 6.1.1.4'
H H 0.0000 0.0000 'International Tables Vol C Tables 4.2.6.8 and 6.1.1.4'
N N 0.0061 0.0033 'International Tables Vol C Tables 4.2.6.8 and 6.1.1.4'
O O 0.0106 0.0060 'International Tables Vol C Tables 4.2.6.8 and 6.1.1.4'

loop_
_geom_angle_atom_site_label_1
_geom_angle_atom_site_label_2
_geom_angle_atom_site_label_3
_geom_angle
C11 O1 C12 114.01(15)
C2 O2 C22 116.33(13)
C3 O3 C23 116.43(13)
C9 N1 C6 125.46(14)
C9 N1 C8 119.54(14)
C6 N1 C8 109.52(13)
C16 N2 C15 112.96(15)
C16 N2 C21 107.96(13)
C15 N2 C21 113.11(15)
C16 N2 H2A 107.5
C15 N2 H2A 107.5
C21 N2 H2A 107.5
C2 C1 C6 117.73(16)
C2 C1 H1A 121.1
C6 C1 H1A 121.1
O2 C2 C1 123.56(16)
O2 C2 C3 115.21(14)
C1 C2 C3 121.22(16)
O3 C3 C4 124.29(16)
O3 C3 C2 115.98(15)
C4 C3 C2 119.74(15)
C3 C4 C5 119.42(16)
C3 C4 H4A 120.3
C5 C4 H4A 120.3
C6 C5 C4 120.08(16)
C6 C5 C7 110.93(14)
C4 C5 C7 128.78(15)
C5 C6 C1 121.72(15)
C5 C6 N1 110.21(15)
C1 C6 N1 128.05(15)
C5 C7 C17 111.97(15)
C5 C7 C21 115.97(14)
C17 C7 C21 101.65(13)
C5 C7 C8 102.49(13)
C17 C7 C8 111.28(15)
C21 C7 C8 113.82(14)
N1 C8 C18 105.70(14)
N1 C8 C7 104.49(13)
C18 C8 C7 117.37(15)
N1 C8 H8A 109.6
C18 C8 H8A 109.6
C7 C8 H8A 109.6
O4 C9 N1 122.02(16)
O4 C9 C10 122.28(16)
N1 C9 C10 115.68(14)
C9 C10 C11 117.12(14)
C9 C10 H10A 108.0
C11 C10 H10A 108.0
C9 C10 H10B 108.0
C11 C10 H10B 108.0
H10A C10 H10B 107.3
O1 C11 C18 113.74(14)
O1 C11 C10 105.28(14)
C18 C11 C10 110.14(15)
O1 C11 H11A 109.2
C18 C11 H11A 109.2
C10 C11 H11A 109.2
O1 C12 C13 111.87(16)
O1 C12 H12A 109.2
C13 C12 H12A 109.2
O1 C12 H12B 109.2
C13 C12 H12B 109.2
H12A C12 H12B 107.9
C14 C13 C12 122.92(17)
C14 C13 H13A 118.5
C12 C13 H13A 118.5
C13 C14 C15 122.37(18)
C13 C14 C19 123.08(17)
C15 C14 C19 114.55(15)
C14 C15 N2 109.17(14)
C14 C15 H15A 109.8
N2 C15 H15A 109.8
C14 C15 H15B 109.8
N2 C15 H15B 109.8
H15A C15 H15B 108.3
N2 C16 C17 104.41(15)
N2 C16 H16A 110.9
C17 C16 H16A 110.9
N2 C16 H16B 110.9
C17 C16 H16B 110.9
H16A C16 H16B 108.9
C16 C17 C7 103.17(15)
C16 C17 H17A 111.1
C7 C17 H17A 111.1
C16 C17 H17B 111.1
C7 C17 H17B 111.1
H17A C17 H17B 109.1
C8 C18 C11 106.93(15)
C8 C18 C19 113.08(15)
C11 C18 C19 118.71(14)
C8 C18 H18A 105.7
C11 C18 H18A 105.7
C19 C18 H18A 105.7
C14 C19 C20 109.55(15)
C14 C19 C18 114.37(15)
C20 C19 C18 105.80(14)
C14 C19 H19A 109.0
C20 C19 H19A 109.0
C18 C19 H19A 109.0
C21 C20 C19 108.86(16)
C21 C20 H20A 109.9
C19 C20 H20A 109.9
C21 C20 H20B 109.9
C19 C20 H20B 109.9
H20A C20 H20B 108.3
C20 C21 N2 110.75(14)
C20 C21 C7 115.48(14)
N2 C21 C7 104.57(14)
C20 C21 H21A 108.6
N2 C21 H21A 108.6
C7 C21 H21A 108.6
O2 C22 H22A 109.5
O2 C22 H22B 109.5
H22A C22 H22B 109.5
O2 C22 H22C 109.5
H22A C22 H22C 109.5
H22B C22 H22C 109.5
O3 C23 H23A 109.5
O3 C23 H23B 109.5
H23A C23 H23B 109.5
O3 C23 H23C 109.5
H23A C23 H23C 109.5
H23B C23 H23C 109.5
O61 O6 C24 69.1(16)
O6 O61 C24 70.9(18)
C26 O7 H7A 109.5
C261 O71 H71A 109.5
C27 N3 C25 120.65(16)
C27 N3 H3A 119.7
C25 N3 H3A 119.7
O9 N4 O10 123.52(15)
O9 N4 C30 118.39(16)
O10 N4 C30 118.07(17)
O61 C24 O6 40.0(15)
O61 C24 O5 121.3(11)
O6 C24 O5 126.10(17)
O61 C24 C25 109.3(11)
O6 C24 C25 120.49(18)
O5 C24 C25 113.40(17)
N3 C25 C26 111.44(16)
N3 C25 C24 109.37(16)
C26 C25 C24 108.75(17)
N3 C25 C261 114.6(11)
C26 C25 C261 18.7(11)
C24 C25 C261 121.4(12)
N3 C25 H25A 109.1
C26 C25 H25A 109.1
C24 C25 H25A 109.1
C261 C25 H25A 91.1
O7 C26 C25 111.2(2)
O7 C26 H26A 109.4
C25 C26 H26A 109.4
O7 C26 H26B 109.4
C25 C26 H26B 109.4
H26A C26 H26B 108.0
O71 C261 C25 108.8(19)
O71 C261 H26C 109.9
C25 C261 H26C 109.9
O71 C261 H26D 109.9
C25 C261 H26D 109.9
H26C C261 H26D 108.3
O8 C27 N3 122.15(18)
O8 C27 C28 120.62(16)
N3 C27 C28 117.19(17)
C33 C28 C29 119.04(17)
C33 C28 C27 125.02(16)
C29 C28 C27 115.90(16)
C30 C29 C28 118.68(18)
C30 C29 H29A 120.7
C28 C29 H29A 120.7
C29 C30 C31 123.24(16)
C29 C30 N4 117.78(17)
C31 C30 N4 118.95(17)
C30 C31 C32 117.57(18)
C30 C31 H31A 121.2
C32 C31 H31A 121.2
C33 C32 C31 120.69(18)
C33 C32 H32A 119.7
C31 C32 H32A 119.7
C32 C33 C28 120.72(16)
C32 C33 H33A 119.6
C28 C33 H33A 119.6
H11W O1W H12W 105.8
H21W O2W H22W 110.2
H31W O3W H32W 99.6

loop_
_geom_bond_atom_site_label_1
_geom_bond_atom_site_label_2
_geom_bond_distance
O1 C11 1.430(2)
O1 C12 1.442(2)
O2 C2 1.378(2)
O2 C22 1.435(2)
O3 C3 1.376(2)
O3 C23 1.435(2)
O4 C9 1.228(2)
N1 C9 1.365(2)
N1 C6 1.417(2)
N1 C8 1.487(2)
N2 C16 1.501(3)
N2 C15 1.509(2)
N2 C21 1.532(2)
N2 H2A 0.9100
C1 C2 1.384(2)
C1 C6 1.393(2)
C1 H1A 0.9300
C2 C3 1.408(2)
C3 C4 1.382(2)
C4 C5 1.391(2)
C4 H4A 0.9300
C5 C6 1.381(2)
C5 C7 1.505(2)
C7 C17 1.543(3)
C7 C21 1.545(2)
C7 C8 1.566(2)
C8 C18 1.525(3)
C8 H8A 0.9800
C9 C10 1.508(3)
C10 C11 1.543(2)
C10 H10A 0.9700
C10 H10B 0.9700
C11 C18 1.534(2)
C11 H11A 0.9800
C12 C13 1.504(3)
C12 H12A 0.9700
C12 H12B 0.9700
C13 C14 1.325(3)
C13 H13A 0.9300
C14 C15 1.506(3)
C14 C19 1.525(3)
C15 H15A 0.9700
C15 H15B 0.9700
C16 C17 1.513(3)
C16 H16A 0.9700
C16 H16B 0.9700
C17 H17A 0.9700
C17 H17B 0.9700
C18 C19 1.541(2)
C18 H18A 0.9800
C19 C20 1.535(2)
C19 H19A 0.9800
C20 C21 1.513(3)
C20 H20A 0.9700
C20 H20B 0.9700
C21 H21A 0.9800
C22 H22A 0.9600
C22 H22B 0.9600
C22 H22C 0.9600
C23 H23A 0.9600
C23 H23B 0.9600
C23 H23C 0.9600
O5 C24 1.278(2)
O6 O61 0.84(3)
O6 C24 1.242(2)
O61 C24 1.23(2)
O7 C26 1.424(3)
O7 H7A 0.8200
O71 C261 1.45(4)
O71 H71A 0.8200
O8 C27 1.226(2)
O9 N4 1.226(2)
O10 N4 1.230(2)
N3 C27 1.342(2)
N3 C25 1.460(2)
N3 H3A 0.8600
N4 C30 1.474(2)
C24 C25 1.535(2)
C25 C26 1.509(3)
C25 C261 1.80(3)
C25 H25A 0.9800
C26 H26A 0.9700
C26 H26B 0.9700
C261 H26C 0.9700
C261 H26D 0.9700
C27 C28 1.501(3)
C28 C33 1.395(3)
C28 C29 1.400(2)
C29 C30 1.375(3)
C29 H29A 0.9300
C30 C31 1.385(3)
C31 C32 1.389(3)
C31 H31A 0.9300
C32 C33 1.385(3)
C32 H32A 0.9300
C33 H33A 0.9300
O1W H11W 0.9308
O1W H12W 0.9556
O2W H21W 0.9068
O2W H22W 0.9093
O3W H31W 1.0267
O3W H32W 0.9578

loop_
_geom_hbond_atom_site_label_D
_geom_hbond_atom_site_label_H
_geom_hbond_atom_site_label_A
_geom_hbond_distance_DH
_geom_hbond_distance_HA
_geom_hbond_distance_DA
_geom_hbond_angle_DHA
_geom_hbond_site_symmetry_A
N2 H2A O5 0.91 1.69 2.5877(19) 170.0 4_556
O7 H7A O2W 0.82 1.88 2.704(2) 177.2 3_646
O71 H71A O2W 0.82 2.17 2.99(2) 179.6 3_646
O1W H11W O6 0.93 1.95 2.804(2) 150.9 2_655
O1W H12W O4 0.96 1.91 2.8478(17) 165.1 1_545
O2W H21W O3W 0.91 1.87 2.755(2) 165.2 .
O2W H22W O7 0.91 2.07 2.967(3) 166.8 2_655
O2W H22W O61 0.91 2.25 2.77(3) 115.4 2_655
O3W H31W O1W 1.03 1.81 2.7898(18) 159.3 .
O3W H32W O5 0.96 1.82 2.774(2) 176.0 2

loop_
_geom_torsion_atom_site_label_1
_geom_torsion_atom_site_label_2
_geom_torsion_atom_site_label_3
_geom_torsion_atom_site_label_4
_geom_torsion
C22 O2 C2 C1 -3.1(3)
C22 O2 C2 C3 175.89(16)
C6 C1 C2 O2 -179.83(16)
C6 C1 C2 C3 1.2(3)
C23 O3 C3 C4 0.8(3)
C23 O3 C3 C2 -179.07(15)
O2 C2 C3 O3 -2.3(2)
C1 C2 C3 O3 176.80(16)
O2 C2 C3 C4 177.90(16)
C1 C2 C3 C4 -3.0(3)
O3 C3 C4 C5 -177.73(16)
C2 C3 C4 C5 2.1(3)
C3 C4 C5 C6 0.6(3)
C3 C4 C5 C7 -173.65(17)
C4 C5 C6 C1 -2.5(3)
C7 C5 C6 C1 172.70(17)
C4 C5 C6 N1 178.66(17)
C7 C5 C6 N1 -6.1(2)
C2 C1 C6 C5 1.6(3)
C2 C1 C6 N1 -179.82(17)
C9 N1 C6 C5 -157.86(17)
C8 N1 C6 C5 -4.4(2)
C9 N1 C6 C1 23.4(3)
C8 N1 C6 C1 176.87(18)
C6 C5 C7 C17 -106.13(17)
C4 C5 C7 C17 68.6(2)
C6 C5 C7 C21 137.85(16)
C4 C5 C7 C21 -47.5(3)
C6 C5 C7 C8 13.2(2)
C4 C5 C7 C8 -172.08(19)
C9 N1 C8 C18 43.2(2)
C6 N1 C8 C18 -112.10(15)
C9 N1 C8 C7 167.64(16)
C6 N1 C8 C7 12.37(19)
C5 C7 C8 N1 -14.89(18)
C17 C7 C8 N1 104.95(15)
C21 C7 C8 N1 -140.92(15)
C5 C7 C8 C18 101.76(17)
C17 C7 C8 C18 -138.40(16)
C21 C7 C8 C18 -24.3(2)
C6 N1 C9 O4 -20.3(3)
C8 N1 C9 O4 -171.36(17)
C6 N1 C9 C10 161.41(17)
C8 N1 C9 C10 10.4(2)
O4 C9 C10 C11 145.02(18)
N1 C9 C10 C11 -36.7(2)
C12 O1 C11 C18 -69.5(2)
C12 O1 C11 C10 169.83(14)
C9 C10 C11 O1 128.60(17)
C9 C10 C11 C18 5.6(2)
C11 O1 C12 C13 88.25(19)
O1 C12 C13 C14 -63.5(3)
C12 C13 C14 C15 176.16(18)
C12 C13 C14 C19 -2.7(3)
C13 C14 C15 N2 -123.1(2)
C19 C14 C15 N2 55.8(2)
C16 N2 C15 C14 74.0(2)
C21 N2 C15 C14 -49.0(2)
C15 N2 C16 C17 -143.76(15)
C21 N2 C16 C17 -17.94(18)
N2 C16 C17 C7 37.69(17)
C5 C7 C17 C16 -167.06(14)
C21 C7 C17 C16 -42.63(17)
C8 C7 C17 C16 78.89(16)
N1 C8 C18 C11 -72.12(17)
C7 C8 C18 C11 171.88(14)
N1 C8 C18 C19 155.38(14)
C7 C8 C18 C19 39.4(2)
O1 C11 C18 C8 -71.07(18)
C10 C11 C18 C8 46.83(19)
O1 C11 C18 C19 58.3(2)
C10 C11 C18 C19 176.18(16)
C13 C14 C19 C20 175.36(19)
C15 C14 C19 C20 -3.6(2)
C13 C14 C19 C18 56.8(3)
C15 C14 C19 C18 -122.11(17)
C8 C18 C19 C14 60.09(19)
C11 C18 C19 C14 -66.4(2)
C8 C18 C19 C20 -60.57(19)
C11 C18 C19 C20 172.97(16)
C14 C19 C20 C21 -54.71(19)
C18 C19 C20 C21 69.03(18)
C19 C20 C21 N2 61.34(18)
C19 C20 C21 C7 -57.3(2)
C16 N2 C21 C20 -133.75(15)
C15 N2 C21 C20 -8.0(2)
C16 N2 C21 C7 -8.73(17)
C15 N2 C21 C7 117.01(16)
C5 C7 C21 C20 -85.17(19)
C17 C7 C21 C20 153.14(15)
C8 C7 C21 C20 33.4(2)
C5 C7 C21 N2 152.87(14)
C17 C7 C21 N2 31.17(16)
C8 C7 C21 N2 -88.57(16)
O6 O61 C24 O5 110.4(14)
O6 O61 C24 C25 -114.8(12)
O61 O6 C24 O5 -97.5(16)
O61 O6 C24 C25 83.9(16)
C27 N3 C25 C26 -80.5(2)
C27 N3 C25 C24 159.20(15)
C27 N3 C25 C261 -60.5(13)
O61 C24 C25 N3 47.9(15)
O6 C24 C25 N3 5.3(3)
O5 C24 C25 N3 -173.45(15)
O61 C24 C25 C26 -74.0(16)
O6 C24 C25 C26 -116.6(2)
O5 C24 C25 C26 64.6(2)
O61 C24 C25 C261 -89(2)
O6 C24 C25 C261 -131.8(14)
O5 C24 C25 C261 49.4(14)
N3 C25 C26 O7 -61.0(2)
C24 C25 C26 O7 59.6(2)
C261 C25 C26 O7 -165(4)
N3 C25 C261 O71 -64(2)
C26 C25 C261 O71 20(2)
C24 C25 C261 O71 71(2)
C25 N3 C27 O8 2.7(3)
C25 N3 C27 C28 -179.45(15)
O8 C27 C28 C33 179.71(18)
N3 C27 C28 C33 1.9(2)
O8 C27 C28 C29 1.8(2)
N3 C27 C28 C29 -176.04(15)
C33 C28 C29 C30 -2.2(2)
C27 C28 C29 C30 175.84(16)
C28 C29 C30 C31 0.4(3)
C28 C29 C30 N4 -177.52(14)
O9 N4 C30 C29 -9.6(2)
O10 N4 C30 C29 168.39(17)
O9 N4 C30 C31 172.37(17)
O10 N4 C30 C31 -9.6(2)
C29 C30 C31 C32 1.3(3)
N4 C30 C31 C32 179.23(15)
C30 C31 C32 C33 -1.3(3)
C31 C32 C33 C28 -0.5(3)
C29 C28 C33 C32 2.3(3)
C27 C28 C33 C32 -175.58(17)
